data_4302479
loop_
_publ_author_name
'Yang Wu'
'Sven Lidin'
'Thomas L. Groy'
'Nathan Newman'
'Ulrich H\"aussermann'

_publ_contact_author
;
 Ulrich H\"aussermann 
 Department of Chemistry
 Arizona State University
 Tempe, Az, 85287-1604
 USA
;
_publ_contact_author_email ulrich.haussermann@asu.edu
_publ_contact_author_fax 1-480-727-0780
_publ_contact_author_phone 1-480-965-2747
_publ_section_title
;
Zn5Sb4In2-\d- a Ternary Derivative of Thermoelectric Zinc Antimonides
;
_journal_name_full 'Inorganic Chemistry'
_journal_page_first 5996
_journal_page_last 6003
_journal_paper_doi 10.1021/ic900302a
_journal_volume 48
_journal_year 2009
_chemical_formula_sum 'In1.879 Sb4 Zn5'
_chemical_formula_weight 1029.6
_chemical_name_systematic ' ?'
_space_group_IT_number 14
_symmetry_cell_setting monoclinic
_symmetry_space_group_name_Hall '-P 2ybc'
_symmetry_space_group_name_H-M 'P 1 21/c 1'
_cell_angle_alpha 90
_cell_angle_beta 90
_cell_angle_gamma 90
_cell_formula_units_Z 4
_cell_length_a 8.6518(2)
_cell_length_b 7.1360(4)
_cell_length_c 17.1158(4)
_cell_volume 1056.72(7)
_computing_publication_material '(Jana2000; Petricek and Dusek, 2000)'
_computing_structure_refinement '(Jana2000; Petricek and Dusek, 2000)'
_diffrn_ambient_temperature 293
_diffrn_measured_fraction_theta_full 0.95
_diffrn_radiation_type 'Mo K\a'
_diffrn_radiation_wavelength 0.71069
_diffrn_reflns_av_R_equivalents 0.0283
_diffrn_reflns_av_sigmaI/netI 0.0198
_diffrn_reflns_limit_h_max 12
_diffrn_reflns_limit_h_min -12
_diffrn_reflns_limit_k_max 9
_diffrn_reflns_limit_k_min -10
_diffrn_reflns_limit_l_max 24
_diffrn_reflns_limit_l_min -24
_diffrn_reflns_number 16233
_diffrn_reflns_theta_full 30.36
_diffrn_reflns_theta_max 30.84
_diffrn_reflns_theta_min 3.70
_exptl_absorpt_coefficient_mu 25.119
_exptl_absorpt_correction_T_max 0.43
_exptl_absorpt_correction_T_min 0.22
_exptl_absorpt_correction_type numerical
_exptl_crystal_density_diffrn 6.4699
_exptl_crystal_F_000 1784
_exptl_crystal_size_max 0.089
_exptl_crystal_size_mid 0.063
_exptl_crystal_size_min 0.049
_refine_diff_density_max 1.81
_refine_diff_density_min -1.49
_refine_ls_extinction_coef 0.033(10)
_refine_ls_extinction_method 'B-C type 1 Gaussian isotropic (Becker & Coppens, 1974)'
_refine_ls_goodness_of_fit_gt 1.35
_refine_ls_goodness_of_fit_ref 1.31
_refine_ls_number_parameters 104
_refine_ls_number_reflns 3067
_refine_ls_R_factor_all 0.0416
_refine_ls_R_factor_gt 0.0356
_refine_ls_shift/su_max 0.0441
_refine_ls_shift/su_mean 0.0085
_refine_ls_structure_factor_coef Fsqd
_refine_ls_weighting_details w=1/(\s^2^(I)+0.0049I^2^)
_refine_ls_weighting_scheme sigma
_refine_ls_wR_factor_gt 0.1173
_refine_ls_wR_factor_ref 0.1213
_reflns_number_gt 2711
_reflns_number_total 3067
_reflns_threshold_expression I>3\s(I)
_cod_data_source_file ic900302a_si_002_2.cif
_cod_data_source_block (I)
_cod_original_sg_symbol_Hall '-P 2ycb'
_cod_database_code 4302479

loop_
_symmetry_equiv_pos_site_id
_symmetry_equiv_pos_as_xyz
1 x,y,z
2 -x,1/2+y,1/2-z
3 -x,-y,-z
4 x,1/2-y,1/2+z

loop_
_atom_site_label
_atom_site_type_symbol
_atom_site_fract_x
_atom_site_fract_y
_atom_site_fract_z
_atom_site_adp_type
_atom_site_U_iso_or_equiv
_atom_site_symmetry_multiplicity
_atom_site_occupancy
_atom_site_calc_flag
_atom_site_refinement_flags
_atom_site_disorder_assembly
_atom_site_disorder_group
Sb1a Sb 0.91867(9) 0.76582(9) -0.45925(5) Uani 0.0046(2) 4 1 d . . .
Sb1b Sb 0.57851(9) 0.23652(9) -0.45793(5) Uani 0.0046(2) 4 1 d . . .
Sb2a Sb 0.92074(10) 0.26164(9) -0.29868(5) Uani 0.0058(2) 4 1 d . . .
Sb2b Sb 0.58638(10) 0.74664(9) -0.29680(5) Uani 0.0052(2) 4 1 d . . .
In1 In 0.75519(13) 0.49318(13) -0.06404(5) Uani 0.0105(2) 4 0.919(4) d . . .
In2 In 0.74616(15) -0.02173(18) -0.13524(5) Uani 0.0246(3) 4 0.960(6) d . . .
Zn1a Zn 0.87430(17) 0.38776(17) -0.44285(8) Uani 0.0066(3) 4 1 d . . .
Zn1b Zn 0.62081(17) 0.61368(17) -0.44056(8) Uani 0.0071(4) 4 1 d . . .
Zn2a Zn 0.89950(19) 0.89074(18) -0.31404(9) Uani 0.0113(4) 4 1 d . . .
Zn2b Zn 0.38489(18) 0.62553(17) -0.18783(8) Uani 0.0076(3) 4 1 d . . .
Zn3 Zn 0.70548(19) 0.4498(2) -0.21532(9) Uani 0.0179(4) 4 1 d . . .

loop_
_atom_site_aniso_label
_atom_site_aniso_type_symbol
_atom_site_aniso_U_11
_atom_site_aniso_U_22
_atom_site_aniso_U_33
_atom_site_aniso_U_12
_atom_site_aniso_U_13
_atom_site_aniso_U_23
Sb1a Sb 0.0056(4) 0.0045(3) 0.0038(3) 0.0001(3) 0.0001(4) -0.0004(2)
Sb1b Sb 0.0044(4) 0.0053(3) 0.0040(4) -0.0001(3) -0.0012(4) -0.0004(2)
Sb2a Sb 0.0067(4) 0.0054(3) 0.0053(4) 0.0001(3) -0.0017(4) -0.0007(2)
Sb2b Sb 0.0058(4) 0.0049(3) 0.0048(4) 0.0000(3) 0.0012(4) 0.0004(2)
In1 In 0.0122(4) 0.0109(4) 0.0085(4) -0.0034(3) 0.0002(5) -0.0007(3)
In2 In 0.0207(6) 0.0416(7) 0.0116(4) 0.0083(4) -0.0022(5) 0.0010(4)
Zn1a Zn 0.0067(7) 0.0076(5) 0.0055(6) 0.0000(4) 0.0007(6) 0.0008(5)
Zn1b Zn 0.0070(7) 0.0076(5) 0.0068(6) 0.0008(4) -0.0026(6) -0.0003(5)
Zn2a Zn 0.0161(8) 0.0096(6) 0.0083(6) 0.0023(5) -0.0040(6) -0.0021(5)
Zn2b Zn 0.0107(7) 0.0079(5) 0.0044(6) 0.0000(5) 0.0013(6) -0.0003(5)
Zn3 Zn 0.0198(8) 0.0168(6) 0.0170(7) 0.0094(5) 0.0048(6) 0.0058(6)

loop_
_atom_type_symbol
_atom_type_scat_dispersion_real
_atom_type_scat_dispersion_imag
_atom_type_scat_source
_atom_type_scat_Cromer_Mann_a1
_atom_type_scat_Cromer_Mann_b1
_atom_type_scat_Cromer_Mann_a2
_atom_type_scat_Cromer_Mann_b2
_atom_type_scat_Cromer_Mann_a3
_atom_type_scat_Cromer_Mann_b3
_atom_type_scat_Cromer_Mann_a4
_atom_type_scat_Cromer_Mann_b4
_atom_type_scat_Cromer_Mann_c
Zn 0.284 1.430 'International Tables Vol C Tables  4.2.6.8 and 6.1.1.4' 14.0743 3.2655 7.0318 0.2333 5.1652 10.3163 2.41 58.709702 1.3041
In -0.728 1.310 'International Tables Vol C Tables  4.2.6.8 and 6.1.1.4' 19.162399 0.5476 18.559601 6.3776 4.2948 25.849899 2.0396 92.802902 4.9391
Sb -0.587 1.546 'International Tables Vol C Tables  4.2.6.8 and 6.1.1.4' 19.6418 5.3034 19.0455 0.4607 5.0371 27.9074 2.6827 75.282501 4.5909

loop_
_geom_bond_atom_site_label_1
_geom_bond_atom_site_label_2
_geom_bond_site_symmetry_1
_geom_bond_site_symmetry_2
_geom_bond_distance
_geom_bond_publ_flag
Sb1a Sb1a . 3_774 3.8854(10) yes
Sb1a In2 . 2_754 3.9032(15) yes
Sb1a In2 . 4_554 3.7861(13) yes
Sb1a In1 . 2_754 3.2792(14) yes
Sb1a In1 . 4_564 2.8592(12) yes
Sb1a Zn1a . . 2.7394(14) yes
Sb1a Zn1a . 3_764 2.6865(16) yes
Sb1a Zn1b . . 2.8146(16) yes
Sb1a Zn2a . . 2.6457(17) yes
Sb1b Sb1b . 3_654 3.9134(10) yes
Sb1b In2 . 2_654 3.6619(15) yes
Sb1b In2 . 4_554 3.9313(13) yes
Sb1b In1 . 2_644 3.3901(13) yes
Sb1b In1 . 4_554 2.8847(12) yes
Sb1b Zn1a . . 2.7893(17) yes
Sb1b Zn1b . . 2.7324(14) yes
Sb1b Zn1b . 3_664 2.6712(16) yes
Sb1b Zn2b . 2_644 2.6367(16) yes
Sb2a In2 . . 3.7678(13) yes
Sb2a In2 . 2_754 3.4605(15) yes
Sb2a Zn1a . . 2.6571(16) yes
Sb2a Zn2a . 1_545 2.6661(15) yes
Sb2a Zn2a . 2_744 2.6438(18) yes
Sb2a Zn2b . 2_644 2.8264(17) yes
Sb2a Zn3 . . 2.7030(18) yes
Sb2a Zn3 . 2_744 3.9331(18) yes
Sb2b In2 . 1_565 3.5057(13) yes
Sb2b In2 . 2_654 3.6466(15) yes
Sb2b Zn1b . . 2.6539(16) yes
Sb2b Zn2a . . 2.9126(18) yes
Sb2b Zn2b . . 2.6953(17) yes
Sb2b Zn2b . 2_654 2.7279(14) yes
Sb2b Zn3 . . 2.7377(17) yes
Sb2b Zn3 . 2_654 2.9189(18) yes
In1 Zn1a . 4_555 3.5713(16) yes
In1 Zn1b . 4_565 3.6999(16) yes
In1 Zn2a . 2_744 3.7168(19) yes
In1 Zn2b . . 3.9555(18) yes
In1 Zn3 . . 2.6430(18) yes
In2 In1 . 1_545 3.6707(15) yes
In2 In1 . . 3.8720(15) yes
In2 Zn1a . 2_744 3.6036(19) yes
In2 Zn1a . 4_555 3.6036(17) yes
In2 Zn1b . 2_644 3.5633(19) yes
In2 Zn1b . 4_555 3.5650(17) yes
In2 Zn2a . 1_545 3.3935(18) yes
In2 Zn2b . 2_644 3.4000(17) yes
In2 Zn3 . . 3.6501(19) yes
Zn1a Zn1a . 3_764 3.335(2) yes
Zn1a Zn1b . . 2.722(2) yes
Zn1a Zn2b . 2_644 3.679(2) yes
Zn1b Zn1b . 3_664 3.338(2) yes
Zn1b Zn2a . . 3.796(2) yes
Zn2a Zn2b . 2_654 2.977(2) yes
Zn2a Zn3 . . 3.947(2) yes
Zn2a Zn3 . 2_754 3.480(2) yes
Zn2b Zn3 . . 3.080(2) yes
Zn2b Zn3 . 2_654 2.952(2) yes
